data_4346765
loop_
_publ_author_name
'Yempally, Veeranna'
'Fan, Wai Yip'
'Arndtsen, Bruce A.'
'Bengali, Ashfaq A.'

_publ_section_title
;
 Intramolecular C-C Bond Coupling of Nitriles to a Diimine Ligand in Group
 7 Metal Tricarbonyl Complexes.
;
_journal_issue 23
_journal_name_full 'Inorganic chemistry'
_journal_page_first 11441
_journal_page_last 11449
_journal_paper_doi 10.1021/acs.inorgchem.5b02087
_journal_volume 54
_journal_year 2015
_chemical_formula_moiety 'C22 H16 Cl4 N3 O3 Re'
_chemical_formula_sum 'C22 H16 Cl4 N3 O3 Re'
_chemical_formula_weight 698.38
_space_group_crystal_system monoclinic
_space_group_IT_number 15
_space_group_name_Hall '-C 2yc'
_space_group_name_H-M_alt 'C 1 2/c 1'
_atom_sites_solution_hydrogens geom
_atom_sites_solution_primary direct
_audit_creation_date 2015-09-03
_audit_creation_method
;
Olex2 1.2
(compiled 2015.01.26 svn.r3150 for OlexSys, GUI svn.r4998)
;
_cell_angle_alpha 90
_cell_angle_beta 116.160(2)
_cell_angle_gamma 90
_cell_formula_units_Z 8
_cell_length_a 23.2335(12)
_cell_length_b 15.1665(8)
_cell_length_c 15.4526(8)
_cell_measurement_reflns_used 9971
_cell_measurement_temperature 150
_cell_measurement_theta_max 42.625
_cell_measurement_theta_min 2.486
_cell_volume 4887.3(4)
_computing_cell_refinement 'SAINT v8.34A (Bruker, 2013)'
_computing_data_reduction 'SAINT v8.34A (Bruker, 2013)'
_computing_molecular_graphics 'Olex2 (Dolomanov et al., 2009)'
_computing_publication_material 'Olex2 (Dolomanov et al., 2009)'
_computing_structure_refinement 'ShelXL (Sheldrick, 2008)'
_computing_structure_solution 'ShelXT (Sheldrick, 2015)'
_diffrn_ambient_temperature 150.0
_diffrn_measured_fraction_theta_full 0.999
_diffrn_measured_fraction_theta_max 0.980
_diffrn_measurement_device_type 'Bruker APEX-II CCD'
_diffrn_measurement_method '\f and \w scans'
_diffrn_radiation_type MoK\a
_diffrn_radiation_wavelength 0.71073
_diffrn_reflns_av_R_equivalents 0.0526
_diffrn_reflns_av_unetI/netI 0.0252
_diffrn_reflns_Laue_measured_fraction_full 0.999
_diffrn_reflns_Laue_measured_fraction_max 0.980
_diffrn_reflns_limit_h_max 44
_diffrn_reflns_limit_h_min -44
_diffrn_reflns_limit_k_max 28
_diffrn_reflns_limit_k_min -29
_diffrn_reflns_limit_l_max 29
_diffrn_reflns_limit_l_min -29
_diffrn_reflns_number 227483
_diffrn_reflns_point_group_measured_fraction_full 0.999
_diffrn_reflns_point_group_measured_fraction_max 0.980
_diffrn_reflns_theta_full 26.000
_diffrn_reflns_theta_max 42.905
_diffrn_reflns_theta_min 1.910
_diffrn_standards_number 0
_exptl_absorpt_coefficient_mu 5.440
_exptl_absorpt_correction_T_max 0.7484
_exptl_absorpt_correction_T_min 0.4393
_exptl_absorpt_correction_type multi-scan
_exptl_absorpt_process_details
;
SADABS-2014/5 (Bruker,2014/5) was used for absorption correction.
wR2(int) was 0.1049 before and 0.0581 after correction.
The Ratio of minimum to maximum transmission is 0.5870.
The \l/2 correction factor is 0.00150.
;
_exptl_crystal_colour orange
_exptl_crystal_colour_primary orange
_exptl_crystal_density_diffrn 1.898
_exptl_crystal_description block
_exptl_crystal_F_000 2688
_exptl_crystal_size_max 0.639
_exptl_crystal_size_mid 0.46
_exptl_crystal_size_min 0.448
_refine_diff_density_max 4.242
_refine_diff_density_min -3.930
_refine_diff_density_rms 0.177
_refine_ls_extinction_method none
_refine_ls_goodness_of_fit_ref 1.061
_refine_ls_hydrogen_treatment constr
_refine_ls_matrix_type full
_refine_ls_number_parameters 301
_refine_ls_number_reflns 17644
_refine_ls_number_restraints 0
_refine_ls_restrained_S_all 1.061
_refine_ls_R_factor_all 0.0388
_refine_ls_R_factor_gt 0.0259
_refine_ls_shift/su_max 0.001
_refine_ls_shift/su_mean 0.000
_refine_ls_structure_factor_coef Fsqd
_refine_ls_weighting_details 'w=1/[\s^2^(Fo^2^)+(0.0219P)^2^+20.9013P] where P=(Fo^2^+2Fc^2^)/3'
_refine_ls_weighting_scheme calc
_refine_ls_wR_factor_gt 0.0574
_refine_ls_wR_factor_ref 0.0648
_reflns_Friedel_coverage 0.000
_reflns_number_gt 14750
_reflns_number_total 17644
_reflns_threshold_expression 'I > 2\s(I)'
_cod_data_source_file ic5b02087_si_006.cif
_cod_data_source_block tamuq4
_cod_database_code 4346765
_shelx_space_group_comment
;
The symmetry employed for this shelxl refinement is uniquely defined
by the following loop, which should always be used as a source of
symmetry information in preference to the above space-group names.
They are only intended as comments.
;
_shelx_estimated_absorpt_t_max 0.194
_shelx_estimated_absorpt_t_min 0.129
_olex2_refinement_description
;
1. Fixed Uiso
 At 1.2 times of:
  All C(H) groups
 At 1.5 times of:
  All C(H,H,H) groups
2.a Aromatic/amide H refined with riding coordinates:
 C8(H8), C9(H9), C10(H10), C14(H14), C19(H19), C20(H20), C21(H21)
2.b Idealised Me refined as rotating group:
 C5(H5A,H5B,H5C), C12(H12A,H12B,H12C), C16(H16A,H16B,H16C)
;
_shelx_shelxl_version_number 2014/7
_olex2_submission_special_instructions 'No special instructions were received'

loop_
_space_group_symop_operation_xyz
'x, y, z'
'-x, y, -z+1/2'
'x+1/2, y+1/2, z'
'-x+1/2, y+1/2, -z+1/2'
'-x, -y, -z'
'x, -y, z-1/2'
'-x+1/2, -y+1/2, -z'
'x+1/2, -y+1/2, z-1/2'

loop_
_atom_site_label
_atom_site_type_symbol
_atom_site_fract_x
_atom_site_fract_y
_atom_site_fract_z
_atom_site_U_iso_or_equiv
_atom_site_adp_type
_atom_site_occupancy
_atom_site_site_symmetry_order
_atom_site_calc_flag
_atom_site_refinement_flags_posn
Re1 Re 0.40232(2) 0.28706(2) 0.35335(2) 0.00905(1) Uani 1 1 d .
Cl1 Cl 0.33367(3) 0.50094(3) 0.19917(4) 0.02594(9) Uani 1 1 d .
Cl2 Cl 0.21162(3) 0.19799(4) 0.20290(4) 0.02599(9) Uani 1 1 d .
Cl3 Cl 0.51564(3) 0.32059(6) 0.63707(4) 0.03467(13) Uani 1 1 d .
Cl4 Cl 0.33238(4) 0.08030(4) 0.44354(6) 0.04047(16) Uani 1 1 d .
O1 O 0.53840(7) 0.20874(11) 0.44256(13) 0.0246(3) Uani 1 1 d .
O2 O 0.42551(9) 0.33469(12) 0.17808(12) 0.0261(3) Uani 1 1 d .
O3 O 0.36498(8) 0.10689(10) 0.25471(11) 0.0225(3) Uani 1 1 d .
N1 N 0.42387(7) 0.41569(10) 0.42079(11) 0.0149(2) Uani 1 1 d .
N3 N 0.30671(7) 0.34232(9) 0.29560(9) 0.01241(19) Uani 1 1 d .
N4 N 0.38825(6) 0.25929(9) 0.48026(9) 0.01184(19) Uani 1 1 d .
C1 C 0.48805(8) 0.24035(11) 0.41048(12) 0.0145(2) Uani 1 1 d .
C2 C 0.41653(8) 0.31882(11) 0.24424(12) 0.0152(2) Uani 1 1 d .
C3 C 0.37719(8) 0.17452(11) 0.29336(12) 0.0141(2) Uani 1 1 d .
C4 C 0.42035(9) 0.47900(11) 0.45859(13) 0.0164(3) Uani 1 1 d .
C5 C 0.41431(12) 0.55738(15) 0.5076(2) 0.0281(4) Uani 1 1 d .
H5A H 0.4066 0.6086 0.4653 0.042 Uiso 1 1 calc GR
H5B H 0.4539 0.5663 0.5668 0.042 Uiso 1 1 calc GR
H5C H 0.3783 0.5502 0.5238 0.042 Uiso 1 1 calc GR
C6 C 0.27272(8) 0.34716(12) 0.19373(11) 0.0152(2) Uani 1 1 d .
C7 C 0.28294(10) 0.41423(13) 0.13997(13) 0.0197(3) Uani 1 1 d .
C8 C 0.25167(12) 0.41575(16) 0.03960(14) 0.0272(4) Uani 1 1 d .
H8 H 0.2611 0.4607 0.0050 0.033 Uiso 1 1 calc R
C9 C 0.20690(12) 0.35152(18) -0.00936(14) 0.0304(5) Uani 1 1 d .
H9 H 0.1850 0.3529 -0.0778 0.036 Uiso 1 1 calc R
C10 C 0.19393(10) 0.28511(17) 0.04112(14) 0.0266(4) Uani 1 1 d .
H10 H 0.1625 0.2416 0.0078 0.032 Uiso 1 1 calc R
C11 C 0.22736(8) 0.28295(13) 0.14097(13) 0.0185(3) Uani 1 1 d .
C12 C 0.21528(10) 0.42249(15) 0.29613(15) 0.0223(3) Uani 1 1 d .
H12A H 0.2233 0.4750 0.2662 0.033 Uiso 1 1 calc GR
H12B H 0.1998 0.4404 0.3432 0.033 Uiso 1 1 calc GR
H12C H 0.1828 0.3857 0.2463 0.033 Uiso 1 1 calc GR
C13 C 0.27657(8) 0.37068(11) 0.34644(11) 0.0136(2) Uani 1 1 d .
C14 C 0.29832(8) 0.35547(12) 0.44552(12) 0.0154(2) Uani 1 1 d .
H14 H 0.2781 0.3891 0.4762 0.018 Uiso 1 1 calc R
C15 C 0.34604(8) 0.29706(11) 0.50486(11) 0.0131(2) Uani 1 1 d .
C16 C 0.34805(10) 0.27652(14) 0.60154(13) 0.0192(3) Uani 1 1 d .
H16A H 0.3404 0.2134 0.6053 0.029 Uiso 1 1 calc GR
H16B H 0.3148 0.3105 0.6094 0.029 Uiso 1 1 calc GR
H16C H 0.3902 0.2923 0.6528 0.029 Uiso 1 1 calc GR
C17 C 0.42886(9) 0.19302(13) 0.54102(13) 0.0180(3) Uani 1 1 d .
C18 C 0.49064(11) 0.21139(18) 0.61278(14) 0.0268(4) Uani 1 1 d .
C19 C 0.53277(16) 0.1453(3) 0.66456(19) 0.0499(10) Uani 1 1 d .
H19 H 0.5745 0.1596 0.7125 0.060 Uiso 1 1 calc R
C20 C 0.5136(2) 0.0585(3) 0.6459(2) 0.0597(13) Uani 1 1 d .
H20 H 0.5428 0.0128 0.6800 0.072 Uiso 1 1 calc R
C21 C 0.4521(2) 0.0369(2) 0.5780(3) 0.0533(11) Uani 1 1 d .
H21 H 0.4388 -0.0229 0.5665 0.064 Uiso 1 1 calc R
C22 C 0.41011(15) 0.10466(14) 0.52684(18) 0.0302(5) Uani 1 1 d .

loop_
_atom_site_aniso_label
_atom_site_aniso_U_11
_atom_site_aniso_U_22
_atom_site_aniso_U_33
_atom_site_aniso_U_23
_atom_site_aniso_U_13
_atom_site_aniso_U_12
Re1 0.00876(2) 0.00930(2) 0.00924(2) 0.00072(1) 0.00409(2) 0.00059(2)
Cl1 0.0326(2) 0.01830(18) 0.0300(2) 0.00926(16) 0.0166(2) 0.00498(17)
Cl2 0.01949(18) 0.0323(2) 0.0229(2) -0.00394(17) 0.00641(16) -0.00904(17)
Cl3 0.0198(2) 0.0604(4) 0.01670(19) -0.0046(2) 0.00152(16) -0.0087(2)
Cl4 0.0667(5) 0.0231(2) 0.0461(3) -0.0089(2) 0.0380(3) -0.0233(3)
O1 0.0131(5) 0.0305(8) 0.0290(7) 0.0080(6) 0.0083(5) 0.0070(5)
O2 0.0325(8) 0.0319(8) 0.0231(6) 0.0115(5) 0.0205(6) 0.0117(6)
O3 0.0279(7) 0.0154(5) 0.0216(6) -0.0052(4) 0.0085(5) -0.0019(5)
N1 0.0148(5) 0.0136(5) 0.0176(5) -0.0012(4) 0.0083(4) -0.0019(4)
N3 0.0115(4) 0.0152(5) 0.0102(4) 0.0017(4) 0.0045(4) 0.0029(4)
N4 0.0115(4) 0.0131(5) 0.0111(5) 0.0017(4) 0.0051(4) 0.0008(4)
C1 0.0123(5) 0.0158(6) 0.0156(6) 0.0021(4) 0.0063(5) 0.0011(5)
C2 0.0166(6) 0.0161(6) 0.0154(6) 0.0039(5) 0.0093(5) 0.0047(5)
C3 0.0145(6) 0.0135(6) 0.0133(6) -0.0003(4) 0.0051(5) 0.0002(4)
C4 0.0159(6) 0.0148(6) 0.0203(7) -0.0031(5) 0.0096(5) -0.0023(5)
C5 0.0276(9) 0.0207(8) 0.0402(12) -0.0133(8) 0.0188(9) -0.0020(7)
C6 0.0134(5) 0.0200(7) 0.0116(5) 0.0028(4) 0.0051(5) 0.0064(5)
C7 0.0220(7) 0.0217(7) 0.0171(7) 0.0077(5) 0.0101(6) 0.0104(6)
C8 0.0353(10) 0.0327(10) 0.0161(7) 0.0111(7) 0.0135(7) 0.0197(9)
C9 0.0323(10) 0.0427(12) 0.0118(7) 0.0034(7) 0.0057(7) 0.0203(9)
C10 0.0189(7) 0.0403(12) 0.0140(7) -0.0040(7) 0.0013(6) 0.0103(7)
C11 0.0125(6) 0.0271(8) 0.0129(6) -0.0003(5) 0.0028(5) 0.0046(5)
C12 0.0174(7) 0.0295(9) 0.0210(7) 0.0059(6) 0.0095(6) 0.0121(6)
C13 0.0120(5) 0.0151(6) 0.0141(5) 0.0012(4) 0.0061(4) 0.0029(4)
C14 0.0147(6) 0.0186(6) 0.0147(6) 0.0003(5) 0.0082(5) 0.0029(5)
C15 0.0131(5) 0.0156(6) 0.0117(5) -0.0005(4) 0.0064(4) -0.0011(4)
C16 0.0211(7) 0.0260(8) 0.0136(6) 0.0018(5) 0.0106(6) 0.0005(6)
C17 0.0209(7) 0.0206(7) 0.0142(6) 0.0071(5) 0.0093(5) 0.0075(6)
C18 0.0207(8) 0.0439(12) 0.0143(7) 0.0072(7) 0.0063(6) 0.0126(8)
C19 0.0439(15) 0.083(2) 0.0208(10) 0.0189(12) 0.0122(10) 0.0440(17)
C20 0.087(3) 0.061(2) 0.0367(14) 0.0282(14) 0.0330(17) 0.059(2)
C21 0.104(3) 0.0275(12) 0.0468(16) 0.0220(11) 0.050(2) 0.0337(16)
C22 0.0542(15) 0.0175(8) 0.0300(10) 0.0101(7) 0.0286(11) 0.0110(9)

loop_
_atom_type_symbol
_atom_type_description
_atom_type_scat_dispersion_real
_atom_type_scat_dispersion_imag
_atom_type_scat_source
C C 0.0033 0.0016 'International Tables Vol C Tables 4.2.6.8 and 6.1.1.4'
H H 0.0000 0.0000 'International Tables Vol C Tables 4.2.6.8 and 6.1.1.4'
Cl Cl 0.1484 0.1585 'International Tables Vol C Tables 4.2.6.8 and 6.1.1.4'
N N 0.0061 0.0033 'International Tables Vol C Tables 4.2.6.8 and 6.1.1.4'
O O 0.0106 0.0060 'International Tables Vol C Tables 4.2.6.8 and 6.1.1.4'
Re Re -1.0185 7.2310 'International Tables Vol C Tables 4.2.6.8 and 6.1.1.4'

loop_
_geom_angle_atom_site_label_1
_geom_angle_atom_site_label_2
_geom_angle_atom_site_label_3
_geom_angle
N1 Re1 N3 80.03(6)
N1 Re1 N4 80.48(5)
N3 Re1 N4 84.92(5)
C1 Re1 N1 97.94(7)
C1 Re1 N3 177.28(6)
C1 Re1 N4 92.98(6)
C2 Re1 N1 95.97(7)
C2 Re1 N3 94.79(6)
C2 Re1 N4 176.43(7)
C2 Re1 C1 87.20(7)
C3 Re1 N1 175.80(6)
C3 Re1 N3 96.17(6)
C3 Re1 N4 97.47(6)
C3 Re1 C1 85.80(7)
C3 Re1 C2 86.10(7)
C4 N1 Re1 161.44(14)
C6 N3 Re1 116.47(10)
C13 N3 Re1 126.31(11)
C13 N3 C6 117.21(13)
C15 N4 Re1 126.90(11)
C15 N4 C17 118.51(14)
C17 N4 Re1 114.60(10)
O1 C1 Re1 176.86(17)
O2 C2 Re1 177.45(16)
O3 C3 Re1 175.45(16)
N1 C4 C5 177.8(2)
C4 C5 H5A 109.5
C4 C5 H5B 109.5
C4 C5 H5C 109.5
H5A C5 H5B 109.5
H5A C5 H5C 109.5
H5B C5 H5C 109.5
C7 C6 N3 122.67(17)
C7 C6 C11 116.16(16)
C11 C6 N3 121.15(16)
C6 C7 Cl1 119.50(14)
C8 C7 Cl1 118.33(17)
C8 C7 C6 122.1(2)
C7 C8 H8 120.2
C9 C8 C7 119.7(2)
C9 C8 H8 120.2
C8 C9 H9 119.9
C8 C9 C10 120.14(18)
C10 C9 H9 119.9
C9 C10 H10 120.4
C9 C10 C11 119.3(2)
C11 C10 H10 120.4
C6 C11 Cl2 118.80(13)
C10 C11 Cl2 118.63(17)
C10 C11 C6 122.6(2)
H12A C12 H12B 109.5
H12A C12 H12C 109.5
H12B C12 H12C 109.5
C13 C12 H12A 109.5
C13 C12 H12B 109.5
C13 C12 H12C 109.5
N3 C13 C12 119.10(14)
N3 C13 C14 124.03(14)
C14 C13 C12 116.88(15)
C13 C14 H14 115.9
C15 C14 C13 128.24(15)
C15 C14 H14 115.9
N4 C15 C14 123.87(14)
N4 C15 C16 119.39(15)
C14 C15 C16 116.74(15)
C15 C16 H16A 109.5
C15 C16 H16B 109.5
C15 C16 H16C 109.5
H16A C16 H16B 109.5
H16A C16 H16C 109.5
H16B C16 H16C 109.5
C18 C17 N4 122.32(19)
C22 C17 N4 120.48(19)
C22 C17 C18 117.0(2)
C17 C18 Cl3 119.20(16)
C19 C18 Cl3 118.8(3)
C19 C18 C17 122.0(3)
C18 C19 H19 120.3
C20 C19 C18 119.4(3)
C20 C19 H19 120.3
C19 C20 H20 119.6
C19 C20 C21 120.8(2)
C21 C20 H20 119.6
C20 C21 H21 120.5
C20 C21 C22 119.0(3)
C22 C21 H21 120.5
C17 C22 Cl4 118.15(17)
C17 C22 C21 121.7(3)
C21 C22 Cl4 120.2(3)

loop_
_geom_bond_atom_site_label_1
_geom_bond_atom_site_label_2
_geom_bond_distance
Re1 N1 2.1640(15)
Re1 N3 2.1646(13)
Re1 N4 2.1670(13)
Re1 C1 1.9230(16)
Re1 C2 1.9169(16)
Re1 C3 1.9068(16)
Cl1 C7 1.733(2)
Cl2 C11 1.737(2)
Cl3 C18 1.740(3)
Cl4 C22 1.733(3)
O1 C1 1.154(2)
O2 C2 1.155(2)
O3 C3 1.158(2)
N1 C4 1.145(2)
N3 C6 1.418(2)
N3 C13 1.333(2)
N4 C15 1.328(2)
N4 C17 1.414(2)
C4 C5 1.449(3)
C5 H5A 0.9800
C5 H5B 0.9800
C5 H5C 0.9800
C6 C7 1.398(3)
C6 C11 1.402(3)
C7 C8 1.393(3)
C8 H8 0.9500
C8 C9 1.382(4)
C9 H9 0.9500
C9 C10 1.386(4)
C10 H10 0.9500
C10 C11 1.389(3)
C12 H12A 0.9800
C12 H12B 0.9800
C12 H12C 0.9800
C12 C13 1.508(2)
C13 C14 1.404(2)
C14 H14 0.9500
C14 C15 1.399(2)
C15 C16 1.507(2)
C16 H16A 0.9800
C16 H16B 0.9800
C16 H16C 0.9800
C17 C18 1.402(3)
C17 C22 1.396(3)
C18 C19 1.383(3)
C19 H19 0.9500
C19 C20 1.379(7)
C20 H20 0.9500
C20 C21 1.388(7)
C21 H21 0.9500
C21 C22 1.397(4)

loop_
_geom_torsion_atom_site_label_1
_geom_torsion_atom_site_label_2
_geom_torsion_atom_site_label_3
_geom_torsion_atom_site_label_4
_geom_torsion
Re1 N3 C6 C7 -80.35(18)
Re1 N3 C6 C11 98.39(16)
Re1 N3 C13 C12 168.77(14)
Re1 N3 C13 C14 -11.2(2)
Re1 N4 C15 C14 7.3(2)
Re1 N4 C15 C16 -173.23(12)
Re1 N4 C17 C18 85.84(19)
Re1 N4 C17 C22 -89.60(19)
Cl1 C7 C8 C9 -174.62(16)
Cl3 C18 C19 C20 -179.9(2)
N3 C6 C7 Cl1 -5.9(2)
N3 C6 C7 C8 176.60(17)
N3 C6 C11 Cl2 1.7(2)
N3 C6 C11 C10 -179.08(17)
N3 C13 C14 C15 -12.8(3)
N4 C17 C18 Cl3 6.9(3)
N4 C17 C18 C19 -172.5(2)
N4 C17 C22 Cl4 -8.0(3)
N4 C17 C22 C21 172.2(2)
C6 N3 C13 C12 -12.4(2)
C6 N3 C13 C14 167.62(17)
C6 C7 C8 C9 2.9(3)
C7 C6 C11 Cl2 -179.50(13)
C7 C6 C11 C10 -0.3(3)
C7 C8 C9 C10 -1.0(3)
C8 C9 C10 C11 -1.3(3)
C9 C10 C11 Cl2 -178.74(16)
C9 C10 C11 C6 2.0(3)
C11 C6 C7 Cl1 175.27(13)
C11 C6 C7 C8 -2.2(3)
C12 C13 C14 C15 167.22(19)
C13 N3 C6 C7 100.7(2)
C13 N3 C6 C11 -80.5(2)
C13 C14 C15 N4 15.0(3)
C13 C14 C15 C16 -164.50(18)
C15 N4 C17 C18 -94.7(2)
C15 N4 C17 C22 89.9(2)
C17 N4 C15 C14 -172.07(17)
C17 N4 C15 C16 7.4(2)
C17 C18 C19 C20 -0.5(4)
C18 C17 C22 Cl4 176.31(15)
C18 C17 C22 C21 -3.5(3)
C18 C19 C20 C21 -1.8(5)
C19 C20 C21 C22 1.4(5)
C20 C21 C22 Cl4 -178.5(2)
C20 C21 C22 C17 1.3(4)
C22 C17 C18 Cl3 -177.52(16)
C22 C17 C18 C19 3.1(3)
